data_4350090
loop_
_publ_author_name
'Ge, Bang-Di'
'Han, Yue'
'Han, Song-De'
'Li, Jin-Hua'
'Wang, Guo-Ming'

_publ_section_title
;
 Tunable photochromic properties of hybrid solids controlled by the
 conjugated length of non-photochromic units
;
_journal_issue 9
_journal_name_full 'Inorganic Chemistry Frontiers'
_journal_page_first 2435
_journal_paper_doi 10.1039/C9QI00730J
_journal_volume 6
_journal_year 2019
_chemical_formula_sum 'C8 H7 N O3 P Zn'
_chemical_formula_weight 261.49
_space_group_crystal_system monoclinic
_space_group_IT_number 15
_space_group_name_Hall '-C 2yc'
_space_group_name_H-M_alt 'C 1 2/c 1'
_atom_sites_solution_hydrogens mixed
_audit_creation_method SHELXL-2016/6
_audit_update_record
;
2019-06-06 deposited with the CCDC.	2019-07-19 downloaded from the CCDC.
;
_cell_angle_alpha 90
_cell_angle_beta 94.949(8)
_cell_angle_gamma 90
_cell_formula_units_Z 8
_cell_length_a 24.288(2)
_cell_length_b 7.3001(6)
_cell_length_c 10.3726(9)
_cell_measurement_reflns_used 1168
_cell_measurement_temperature 293(2)
_cell_measurement_theta_max 27.8360
_cell_measurement_theta_min 2.9060
_cell_volume 1832.3(3)
_computing_structure_refinement 'SHELXL-2016/6 (Sheldrick, 2016)'
_diffrn_ambient_temperature 293(2)
_diffrn_measured_fraction_theta_full 0.999
_diffrn_measured_fraction_theta_max 0.999
_diffrn_measurement_device_type 'XtaLAB Mini (ROW)'
_diffrn_radiation_type MoK\a
_diffrn_radiation_wavelength 0.71073
_diffrn_reflns_av_R_equivalents 0.0258
_diffrn_reflns_av_unetI/netI 0.0431
_diffrn_reflns_Laue_measured_fraction_full 0.999
_diffrn_reflns_Laue_measured_fraction_max 0.999
_diffrn_reflns_limit_h_max 28
_diffrn_reflns_limit_h_min -22
_diffrn_reflns_limit_k_max 8
_diffrn_reflns_limit_k_min -8
_diffrn_reflns_limit_l_max 12
_diffrn_reflns_limit_l_min -10
_diffrn_reflns_number 2890
_diffrn_reflns_point_group_measured_fraction_full 0.999
_diffrn_reflns_point_group_measured_fraction_max 0.999
_diffrn_reflns_theta_full 25.007
_diffrn_reflns_theta_max 25.007
_diffrn_reflns_theta_min 2.915
_exptl_absorpt_coefficient_mu 2.831
_exptl_absorpt_correction_T_max 1.00000
_exptl_absorpt_correction_T_min 0.98881
_exptl_absorpt_correction_type multi-scan
_exptl_crystal_colour colourless
_exptl_crystal_density_diffrn 1.896
_exptl_crystal_description block
_exptl_crystal_F_000 1048
_exptl_crystal_size_max 0.3
_exptl_crystal_size_mid 0.2
_exptl_crystal_size_min 0.12
_refine_diff_density_max 0.412
_refine_diff_density_min -0.325
_refine_diff_density_rms 0.086
_refine_ls_extinction_method none
_refine_ls_goodness_of_fit_ref 1.063
_refine_ls_hydrogen_treatment mixed
_refine_ls_matrix_type full
_refine_ls_number_parameters 131
_refine_ls_number_reflns 1621
_refine_ls_number_restraints 0
_refine_ls_restrained_S_all 1.063
_refine_ls_R_factor_all 0.0449
_refine_ls_R_factor_gt 0.0294
_refine_ls_shift/su_max 0.001
_refine_ls_shift/su_mean 0.000
_refine_ls_structure_factor_coef Fsqd
_refine_ls_weighting_details 'w=1/[\s^2^(Fo^2^)+(0.0270P)^2^] where P=(Fo^2^+2Fc^2^)/3'
_refine_ls_weighting_scheme calc
_refine_ls_wR_factor_gt 0.0613
_refine_ls_wR_factor_ref 0.0680
_reflns_Friedel_coverage 0.000
_reflns_number_gt 1305
_reflns_number_total 1621
_reflns_threshold_expression 'I > 2\s(I)'
_cod_data_source_file c9qi00730j2.cif
_cod_data_source_block 1
_cod_original_sg_symbol_H-M 'C 2/c'
_cod_database_code 4350090
_shelx_shelxl_version_number 2016/6
_shelx_space_group_comment
;
The symmetry employed for this shelxl refinement is uniquely defined
by the following loop, which should always be used as a source of
symmetry information in preference to the above space-group names.
They are only intended as comments.
;

loop_
_space_group_symop_operation_xyz
'x, y, z'
'-x, y, -z+1/2'
'x+1/2, y+1/2, z'
'-x+1/2, y+1/2, -z+1/2'
'-x, -y, -z'
'x, -y, z-1/2'
'-x+1/2, -y+1/2, -z'
'x+1/2, -y+1/2, z-1/2'

loop_
_atom_site_label
_atom_site_type_symbol
_atom_site_fract_x
_atom_site_fract_y
_atom_site_fract_z
_atom_site_U_iso_or_equiv
_atom_site_adp_type
_atom_site_occupancy
_atom_site_site_symmetry_order
_atom_site_calc_flag
_atom_site_refinement_flags_posn
_atom_site_refinement_flags_adp
C1 C 0.40823(15) 0.3923(5) 0.8531(4) 0.0325(9) Uani 1 1 d . .
H1 H 0.420705 0.288465 0.812573 0.039 Uiso 1 1 calc R U
C2 C 0.44442(16) 0.5338(5) 0.8812(4) 0.0366(9) Uani 1 1 d . .
H2 H 0.480657 0.524398 0.859410 0.044 Uiso 1 1 calc R U
C3 C 0.42742(14) 0.6910(4) 0.9420(3) 0.0278(8) Uani 1 1 d . .
C4 C 0.37283(14) 0.6945(4) 0.9722(4) 0.0305(9) Uani 1 1 d . .
H4 H 0.359285 0.795631 1.013990 0.037 Uiso 1 1 calc R U
C5 C 0.33893(14) 0.5477(4) 0.9401(4) 0.0306(8) Uani 1 1 d . .
H5 H 0.302403 0.553433 0.960323 0.037 Uiso 1 1 calc R U
C6 C 0.45212(15) 0.9803(5) 1.0585(4) 0.0431(11) Uani 1 1 d . .
H6 H 0.420023 0.967809 1.100576 0.052 Uiso 1 1 calc R U
C7 C 0.46496(14) 0.8489(4) 0.9720(4) 0.0291(8) Uani 1 1 d . .
C8 C 0.51440(16) 0.8687(5) 0.9148(4) 0.0419(10) Uani 1 1 d . .
H8 H 0.525042 0.779434 0.857963 0.050 Uiso 1 1 calc R U
H1A H 0.3534(13) -0.259(4) 0.662(3) 0.030(9) Uiso 1 1 d . .
N1 N 0.35549(12) 0.3983(4) 0.8819(3) 0.0285(7) Uani 1 1 d . .
O1 O 0.26583(10) -0.2227(4) 0.7230(2) 0.0390(7) Uani 1 1 d . .
O2 O 0.29837(10) -0.0774(3) 0.5223(2) 0.0302(6) Uani 1 1 d . .
O3 O 0.33906(9) 0.0205(3) 0.7415(2) 0.0278(6) Uani 1 1 d . .
P1 P 0.31322(4) -0.13558(12) 0.66108(9) 0.0232(2) Uani 1 1 d . .
Zn1 Zn 0.30238(2) 0.18003(5) 0.85295(4) 0.02273(14) Uani 1 1 d . .

loop_
_atom_site_aniso_label
_atom_site_aniso_U_11
_atom_site_aniso_U_22
_atom_site_aniso_U_33
_atom_site_aniso_U_23
_atom_site_aniso_U_13
_atom_site_aniso_U_12
C1 0.043(2) 0.0238(18) 0.032(2) -0.0104(18) 0.0112(18) -0.0080(16)
C2 0.032(2) 0.033(2) 0.045(2) -0.010(2) 0.0079(18) -0.0050(16)
C3 0.031(2) 0.0217(18) 0.030(2) -0.0004(17) -0.0005(16) -0.0037(14)
C4 0.032(2) 0.0194(18) 0.040(2) -0.0045(18) 0.0012(17) -0.0019(14)
C5 0.027(2) 0.0270(19) 0.038(2) -0.0005(19) 0.0028(17) -0.0039(15)
C6 0.031(2) 0.043(2) 0.057(3) -0.019(2) 0.017(2) -0.0129(18)
C7 0.034(2) 0.0231(18) 0.030(2) -0.0022(17) 0.0030(16) -0.0063(14)
C8 0.043(2) 0.034(2) 0.051(3) -0.021(2) 0.017(2) -0.0096(17)
N1 0.0332(17) 0.0244(15) 0.0275(17) -0.0037(14) 0.0012(14) -0.0066(13)
O1 0.0401(15) 0.0502(16) 0.0257(14) 0.0048(13) -0.0024(12) -0.0165(12)
O2 0.0420(15) 0.0299(13) 0.0189(13) -0.0017(12) 0.0032(11) 0.0004(11)
O3 0.0294(13) 0.0287(12) 0.0258(13) -0.0097(12) 0.0059(11) -0.0033(10)
P1 0.0272(5) 0.0225(5) 0.0200(5) -0.0024(4) 0.0017(4) 0.0008(3)
Zn1 0.0274(2) 0.0209(2) 0.0199(2) -0.00193(19) 0.00197(16) -0.00273(16)

loop_
_atom_type_symbol
_atom_type_description
_atom_type_scat_dispersion_real
_atom_type_scat_dispersion_imag
_atom_type_scat_source
C C 0.0033 0.0016 'International Tables Vol C Tables 4.2.6.8 and 6.1.1.4'
H H 0.0000 0.0000 'International Tables Vol C Tables 4.2.6.8 and 6.1.1.4'
N N 0.0061 0.0033 'International Tables Vol C Tables 4.2.6.8 and 6.1.1.4'
O O 0.0106 0.0060 'International Tables Vol C Tables 4.2.6.8 and 6.1.1.4'
P P 0.1023 0.0942 'International Tables Vol C Tables 4.2.6.8 and 6.1.1.4'
Zn Zn 0.2839 1.4301 'International Tables Vol C Tables 4.2.6.8 and 6.1.1.4'

loop_
_geom_angle_atom_site_label_1
_geom_angle_atom_site_label_2
_geom_angle_atom_site_label_3
_geom_angle
_geom_angle_site_symmetry_1
_geom_angle_site_symmetry_3
N1 C1 C2 122.3(3) . .
C1 C2 C3 120.6(3) . .
C4 C3 C2 116.4(3) . .
C4 C3 C7 121.2(3) . .
C2 C3 C7 122.3(3) . .
C5 C4 C3 119.6(3) . .
N1 C5 C4 123.6(3) . .
C7 C6 C8 121.8(3) . 5_677
C6 C7 C8 117.4(3) . .
C6 C7 C3 120.7(3) . .
C8 C7 C3 121.9(3) . .
C6 C8 C7 120.8(3) 5_677 .
C5 N1 C1 117.5(3) . .
C5 N1 Zn1 119.5(2) . .
C1 N1 Zn1 122.8(2) . .
P1 O1 Zn1 130.45(15) . 4_546
P1 O2 Zn1 137.20(15) . 6
P1 O3 Zn1 126.70(14) . .
O1 P1 O2 113.32(14) . .
O1 P1 O3 112.20(14) . .
O2 P1 O3 111.47(13) . .
O1 Zn1 O3 114.18(10) 4_556 .
O1 Zn1 O2 114.33(10) 4_556 6_556
O3 Zn1 O2 112.20(10) . 6_556
O1 Zn1 N1 106.46(12) 4_556 .
O3 Zn1 N1 103.95(10) . .
O2 Zn1 N1 104.46(11) 6_556 .

loop_
_geom_bond_atom_site_label_1
_geom_bond_atom_site_label_2
_geom_bond_distance
_geom_bond_site_symmetry_2
C1 N1 1.341(5) .
C1 C2 1.371(5) .
C2 C3 1.389(5) .
C3 C4 1.389(5) .
C3 C7 1.486(4) .
C4 C5 1.375(4) .
C5 N1 1.325(4) .
C6 C7 1.369(5) .
C6 C8 1.383(5) 5_677
C7 C8 1.392(5) .
N1 Zn1 2.056(3) .
O1 P1 1.507(3) .
O1 Zn1 1.909(2) 4_546
O2 P1 1.515(2) .
O2 Zn1 1.919(2) 6
O3 P1 1.516(2) .
O3 Zn1 1.914(2) .
